data_4318584
loop_
_publ_author_name
'A. Otero'
'J. Fern\'andez-Baeza'
'A. Anti\~nolo'
'F. Carrillo-Hermosilla'
'J. Tejeda'
'A. Lara-S\'anchez'
'L. S\'anchez-Barba'
'M. Fern\'andez-L\'opez'
'A. M. Rodr\'iguez'
'I. L\'opez-Solera'

_publ_section_title
;
 Preparation of New Monoanionic "Scorpionate" Ligands: Synthesis and
 Structural Characterization of Titanium(IV) Complexes Bearing This Class
 of Ligand
;
_journal_name_full 'Inorganic Chemistry'
_journal_page_first 5193
_journal_page_last 5202
_journal_paper_doi 10.1021/ic020319f
_journal_volume 41
_journal_year 2002
_chemical_formula_sum 'C16 H23 Cl3 N4 O3 Ti'
_chemical_formula_weight 473.63
_chemical_name_systematic
;
 ?
;
_space_group_IT_number 14
_symmetry_cell_setting monoclinic
_symmetry_space_group_name_Hall '-P 2ybc'
_symmetry_space_group_name_H-M 'P 1 21/c 1'
_atom_sites_solution_hydrogens geom
_atom_sites_solution_primary direct
_atom_sites_solution_secondary difmap
_audit_creation_method SHELXL-97
_cell_angle_alpha 90.00
_cell_angle_beta 100.470(10)
_cell_angle_gamma 90.00
_cell_formula_units_Z 4
_cell_length_a 7.9870(10)
_cell_length_b 16.2090(10)
_cell_length_c 16.9960(10)
_cell_measurement_temperature 293(2)
_cell_volume 2163.7(3)
_computing_cell_refinement 'Nonius (control program)'
_computing_data_collection 'Nonius (control program)'
_computing_data_reduction 'XCAD4 (Harms, Wocadlo, 1995)'
_computing_structure_refinement 'SHELXL-97 (Sheldrick, 1997)'
_computing_structure_solution 'SHELXS-97 (Sheldrick, 1990)'
_diffrn_ambient_temperature 293(2)
_diffrn_measured_fraction_theta_full 0.994
_diffrn_measured_fraction_theta_max 0.994
_diffrn_measurement_device_type 'four circle diffractometer Nonius-Mach3'
_diffrn_measurement_method '\w/2\q scans'
_diffrn_radiation_monochromator graphite
_diffrn_radiation_source 'fine-focus sealed tube'
_diffrn_radiation_type MoK\a
_diffrn_radiation_wavelength 0.71073
_diffrn_reflns_av_R_equivalents 0.1131
_diffrn_reflns_av_sigmaI/netI 0.2881
_diffrn_reflns_limit_h_max 10
_diffrn_reflns_limit_h_min -10
_diffrn_reflns_limit_k_max 21
_diffrn_reflns_limit_k_min 0
_diffrn_reflns_limit_l_max 22
_diffrn_reflns_limit_l_min 0
_diffrn_reflns_number 5376
_diffrn_reflns_theta_full 28.03
_diffrn_reflns_theta_max 28.03
_diffrn_reflns_theta_min 2.44
_exptl_absorpt_coefficient_mu 0.789
_exptl_crystal_density_diffrn 1.454
_exptl_crystal_density_method 'not measured'
_exptl_crystal_F_000 976
_exptl_crystal_size_max 0.2
_exptl_crystal_size_mid 0.3
_exptl_crystal_size_min 0.3
_refine_diff_density_max 0.372
_refine_diff_density_min -0.376
_refine_diff_density_rms 0.085
_refine_ls_extinction_method none
_refine_ls_goodness_of_fit_ref 0.961
_refine_ls_hydrogen_treatment mixed
_refine_ls_matrix_type full
_refine_ls_number_parameters 259
_refine_ls_number_reflns 5208
_refine_ls_number_restraints 0
_refine_ls_restrained_S_all 0.961
_refine_ls_R_factor_all 0.2943
_refine_ls_R_factor_gt 0.0861
_refine_ls_shift/su_max 0.184
_refine_ls_shift/su_mean 0.014
_refine_ls_structure_factor_coef Fsqd
_refine_ls_weighting_details 'calc w=1/[\s^2^(Fo^2^)+(0.0807P)^2^+0.0000P] where P=(Fo^2^+2Fc^2^)/3'
_refine_ls_weighting_scheme calc
_refine_ls_wR_factor_gt 0.1600
_refine_ls_wR_factor_ref 0.2225
_reflns_number_gt 1761
_reflns_number_total 5208
_reflns_threshold_expression >2sigma(I)
_cod_data_source_file ic020319f_4.cif
_cod_data_source_block 10
_cod_depositor_comments
;
The following automatic conversions were performed:

'_symmetry_cell_setting' value 'Monoclinic' changed to 'monoclinic'
according to the built-in table from CIF Core dictionary named
'cif_core.dic' version 2.4.1 from 2010-06-29.

Automatic conversion script
Id: cif_fix_values 1646 2011-03-28 12:23:43Z adriana 
;
_cod_database_code 4318584

loop_
_symmetry_equiv_pos_as_xyz
'x, y, z'
'-x, y+1/2, -z+1/2'
'-x, -y, -z'
'x, -y-1/2, z-1/2'

loop_
_atom_site_label
_atom_site_type_symbol
_atom_site_fract_x
_atom_site_fract_y
_atom_site_fract_z
_atom_site_U_iso_or_equiv
_atom_site_adp_type
_atom_site_occupancy
_atom_site_symmetry_multiplicity
_atom_site_calc_flag
_atom_site_refinement_flags
_atom_site_disorder_assembly
_atom_site_disorder_group
Ti1 Ti 0.33617(18) 0.29983(7) 0.42133(8) 0.0462(4) Uani 1 1 d . . .
Cl1 Cl 0.4547(3) 0.40991(11) 0.36647(12) 0.0630(6) Uani 1 1 d . . .
Cl2 Cl 0.2682(3) 0.37068(12) 0.52807(12) 0.0653(6) Uani 1 1 d . . .
Cl3 Cl -0.136(4) 0.5557(19) 0.207(3) 0.151(9) Uani 0.65(8) 1 d P A 1
Cl3A Cl -0.094(3) 0.5773(19) 0.254(5) 0.137(12) Uani 0.35(8) 1 d P A 2
O1 O 0.2900(6) 0.1916(3) 0.4676(3) 0.0511(13) Uani 1 1 d . . .
O2 O 0.3439(7) 0.0649(3) 0.5107(4) 0.0734(18) Uani 1 1 d . . .
O3 O 0.1372(7) 0.3023(3) 0.3606(3) 0.0606(14) Uani 1 1 d . . .
N1 N 0.5984(7) 0.2731(3) 0.4947(3) 0.0421(15) Uani 1 1 d . . .
N2 N 0.6601(7) 0.1933(3) 0.4964(3) 0.0419(14) Uani 1 1 d . . .
N3 N 0.4409(7) 0.2195(3) 0.3375(3) 0.0438(15) Uani 1 1 d . . .
N4 N 0.5292(7) 0.1492(3) 0.3664(3) 0.0430(14) Uani 1 1 d . . .
C1 C 0.5537(8) 0.1308(4) 0.4508(4) 0.0409(17) Uani 1 1 d . . .
H1 H 0.6103 0.0771 0.4604 0.049 Uiso 1 1 calc R . .
C2 C 0.3814(9) 0.1270(4) 0.4797(4) 0.0458(19) Uani 1 1 d . . .
C3 C 0.7284(10) 0.3167(4) 0.5350(4) 0.050(2) Uani 1 1 d . . .
C4 C 0.8660(11) 0.2656(5) 0.5622(5) 0.062(2) Uani 1 1 d . . .
H4 H 0.9691 0.2818 0.5930 0.074 Uiso 1 1 calc R . .
C5 C 0.8242(9) 0.1879(4) 0.5359(4) 0.0482(19) Uani 1 1 d . . .
C6 C 0.7190(10) 0.4083(4) 0.5487(5) 0.062(2) Uani 1 1 d . . .
H6A H 0.7677 0.4371 0.5089 0.074 Uiso 1 1 calc R . .
H6B H 0.7810 0.4217 0.6009 0.074 Uiso 1 1 calc R . .
H6C H 0.6021 0.4245 0.5448 0.074 Uiso 1 1 calc R . .
C7 C 0.9241(10) 0.1105(5) 0.5420(5) 0.072(3) Uani 1 1 d . . .
H7A H 0.8628 0.0678 0.5637 0.087 Uiso 1 1 calc R . .
H7B H 1.0319 0.1191 0.5765 0.087 Uiso 1 1 calc R . .
H7C H 0.9423 0.0946 0.4898 0.087 Uiso 1 1 calc R . .
C8 C 0.4438(10) 0.2195(4) 0.2592(4) 0.052(2) Uani 1 1 d . . .
C9 C 0.5321(10) 0.1528(5) 0.2383(5) 0.063(2) Uani 1 1 d . . .
H9 H 0.5508 0.1400 0.1873 0.076 Uiso 1 1 calc R . .
C10 C 0.5876(9) 0.1086(4) 0.3070(5) 0.0493(19) Uani 1 1 d . . .
C11 C 0.3529(12) 0.2849(5) 0.2041(5) 0.077(3) Uani 1 1 d . . .
H11A H 0.2345 0.2855 0.2079 0.092 Uiso 1 1 calc R . .
H11B H 0.3644 0.2729 0.1500 0.092 Uiso 1 1 calc R . .
H11C H 0.4022 0.3379 0.2193 0.092 Uiso 1 1 calc R . .
C12 C 0.6910(11) 0.0297(5) 0.3220(5) 0.077(3) Uani 1 1 d . . .
H12A H 0.7975 0.0412 0.3565 0.092 Uiso 1 1 calc R . .
H12B H 0.7120 0.0083 0.2720 0.092 Uiso 1 1 calc R . .
H12C H 0.6289 -0.0103 0.3469 0.092 Uiso 1 1 calc R . .
C13 C -0.0366(15) 0.2852(7) 0.3356(8) 0.115(4) Uani 1 1 d . . .
H13A H -0.0841 0.2662 0.3810 0.138 Uiso 1 1 calc R . .
H13B H -0.0494 0.2411 0.2962 0.138 Uiso 1 1 calc R . .
C14 C -0.1293(16) 0.3562(9) 0.3013(13) 0.207(10) Uani 1 1 d . . .
H14A H -0.1506 0.3462 0.2441 0.248 Uiso 1 1 calc R . .
H14B H -0.2392 0.3520 0.3176 0.248 Uiso 1 1 calc R . .
C15 C -0.092(2) 0.4311(11) 0.3085(15) 0.244(13) Uani 1 1 d . A .
H15A H 0.0036 0.4360 0.2805 0.293 Uiso 1 1 calc R . .
H15B H -0.0422 0.4364 0.3648 0.293 Uiso 1 1 calc R . .
C16 C -0.1754(19) 0.5032(10) 0.2917(9) 0.174(6) Uani 1 1 d . . .
H16A H -0.1459 0.5393 0.3377 0.209 Uiso 1 1 calc R A 1
H16B H -0.2966 0.4923 0.2848 0.209 Uiso 1 1 calc R A 1

loop_
_atom_site_aniso_label
_atom_site_aniso_U_11
_atom_site_aniso_U_22
_atom_site_aniso_U_33
_atom_site_aniso_U_23
_atom_site_aniso_U_13
_atom_site_aniso_U_12
Ti1 0.0568(9) 0.0322(7) 0.0498(8) 0.0051(6) 0.0103(7) 0.0113(7)
Cl1 0.0946(17) 0.0368(10) 0.0612(13) 0.0101(9) 0.0235(12) 0.0052(11)
Cl2 0.0880(16) 0.0507(12) 0.0637(13) -0.0012(10) 0.0306(12) 0.0137(11)
Cl3 0.150(10) 0.177(10) 0.141(18) 0.081(12) 0.066(12) 0.070(7)
Cl3A 0.134(11) 0.149(13) 0.14(3) 0.061(15) 0.040(13) 0.014(12)
O1 0.053(3) 0.032(3) 0.070(3) 0.008(3) 0.014(3) 0.010(3)
O2 0.073(4) 0.041(3) 0.118(5) 0.029(3) 0.046(4) 0.012(3)
O3 0.060(4) 0.052(3) 0.066(3) 0.007(3) 0.003(3) 0.013(3)
N1 0.052(4) 0.030(3) 0.043(3) 0.008(3) 0.006(3) -0.002(3)
N2 0.052(4) 0.027(3) 0.046(4) -0.003(3) 0.007(3) -0.004(3)
N3 0.060(4) 0.029(3) 0.042(4) 0.000(3) 0.006(3) 0.003(3)
N4 0.056(4) 0.036(3) 0.036(3) -0.007(3) 0.008(3) 0.000(3)
C1 0.050(5) 0.028(3) 0.047(4) 0.003(3) 0.013(4) 0.010(3)
C2 0.060(5) 0.025(4) 0.052(5) -0.002(3) 0.008(4) 0.008(4)
C3 0.067(6) 0.043(4) 0.042(4) 0.000(4) 0.014(4) -0.011(4)
C4 0.054(5) 0.058(5) 0.066(6) -0.004(5) -0.007(4) 0.000(5)
C5 0.046(5) 0.043(5) 0.055(5) 0.002(4) 0.006(4) 0.001(4)
C6 0.082(6) 0.046(5) 0.057(5) -0.008(4) 0.011(5) -0.013(4)
C7 0.050(5) 0.062(6) 0.096(7) 0.007(5) -0.007(5) 0.012(4)
C8 0.071(6) 0.052(5) 0.033(4) -0.006(4) 0.005(4) 0.006(4)
C9 0.086(6) 0.062(5) 0.046(5) -0.018(4) 0.024(5) 0.000(5)
C10 0.054(5) 0.050(5) 0.046(5) -0.010(4) 0.016(4) 0.004(4)
C11 0.108(8) 0.067(6) 0.048(5) 0.004(5) -0.004(5) 0.013(5)
C12 0.096(7) 0.066(6) 0.073(6) -0.019(5) 0.028(5) 0.033(5)
C13 0.094(9) 0.094(9) 0.146(10) 0.030(7) -0.007(8) -0.026(7)
C14 0.089(10) 0.108(11) 0.39(3) -0.077(15) -0.055(13) 0.058(10)
C15 0.157(16) 0.142(15) 0.43(3) 0.15(2) 0.041(18) 0.099(14)
C16 0.160(14) 0.171(15) 0.205(17) 0.044(13) 0.068(12) -0.014(13)

loop_
_atom_type_symbol
_atom_type_description
_atom_type_scat_dispersion_real
_atom_type_scat_dispersion_imag
_atom_type_scat_source
C C 0.0033 0.0016 'International Tables Vol C Tables 4.2.6.8 and 6.1.1.4'
H H 0.0000 0.0000 'International Tables Vol C Tables 4.2.6.8 and 6.1.1.4'
N N 0.0061 0.0033 'International Tables Vol C Tables 4.2.6.8 and 6.1.1.4'
O O 0.0106 0.0060 'International Tables Vol C Tables 4.2.6.8 and 6.1.1.4'
Cl Cl 0.1484 0.1585 'International Tables Vol C Tables 4.2.6.8 and 6.1.1.4'
Ti Ti 0.2776 0.4457 'International Tables Vol C Tables 4.2.6.8 and 6.1.1.4'

loop_
_geom_angle_atom_site_label_1
_geom_angle_atom_site_label_2
_geom_angle_atom_site_label_3
_geom_angle
_geom_angle_site_symmetry_1
_geom_angle_site_symmetry_3
_geom_angle_publ_flag
O3 Ti1 O1 92.3(2) . . ?
O3 Ti1 N3 92.5(2) . . ?
O1 Ti1 N3 81.6(2) . . ?
O3 Ti1 N1 170.0(2) . . ?
O1 Ti1 N1 80.41(19) . . ?
N3 Ti1 N1 79.8(2) . . ?
O3 Ti1 Cl2 97.84(18) . . ?
O1 Ti1 Cl2 92.35(15) . . ?
N3 Ti1 Cl2 168.25(17) . . ?
N1 Ti1 Cl2 89.34(16) . . ?
O3 Ti1 Cl1 98.16(19) . . ?
O1 Ti1 Cl1 165.52(15) . . ?
N3 Ti1 Cl1 87.93(16) . . ?
N1 Ti1 Cl1 87.94(15) . . ?
Cl2 Ti1 Cl1 96.11(8) . . ?
C2 O1 Ti1 130.5(5) . . ?
C13 O3 Ti1 157.9(6) . . ?
C3 N1 N2 104.0(5) . . ?
C3 N1 Ti1 137.1(5) . . ?
N2 N1 Ti1 118.6(4) . . ?
C5 N2 N1 112.2(5) . . ?
C5 N2 C1 129.4(6) . . ?
N1 N2 C1 118.0(5) . . ?
C8 N3 N4 104.7(5) . . ?
C8 N3 Ti1 136.2(5) . . ?
N4 N3 Ti1 119.1(4) . . ?
C10 N4 N3 111.0(6) . . ?
C10 N4 C1 129.5(6) . . ?
N3 N4 C1 119.4(5) . . ?
N4 C1 N2 110.3(5) . . ?
N4 C1 C2 110.9(6) . . ?
N2 C1 C2 109.1(5) . . ?
O2 C2 O1 125.5(7) . . ?
O2 C2 C1 118.7(6) . . ?
O1 C2 C1 115.8(6) . . ?
N1 C3 C4 110.5(6) . . ?
N1 C3 C6 122.9(7) . . ?
C4 C3 C6 126.6(7) . . ?
C5 C4 C3 108.2(7) . . ?
C4 C5 N2 105.0(6) . . ?
C4 C5 C7 131.7(7) . . ?
N2 C5 C7 123.2(7) . . ?
N3 C8 C9 111.2(7) . . ?
N3 C8 C11 121.7(7) . . ?
C9 C8 C11 127.1(7) . . ?
C8 C9 C10 107.0(6) . . ?
N4 C10 C9 106.1(6) . . ?
N4 C10 C12 122.3(7) . . ?
C9 C10 C12 131.6(7) . . ?
O3 C13 C14 112.0(9) . . ?
C15 C14 C13 130.0(15) . . ?
C14 C15 C16 135.8(19) . . ?
C15 C16 Cl3A 121.7(16) . . ?
C15 C16 Cl3 116.0(15) . . ?
Cl3A C16 Cl3 30.3(14) . . ?

loop_
_geom_bond_atom_site_label_1
_geom_bond_atom_site_label_2
_geom_bond_distance
_geom_bond_site_symmetry_2
_geom_bond_publ_flag
Ti1 O3 1.731(5) . ?
Ti1 O1 1.984(4) . ?
Ti1 N3 2.204(6) . ?
Ti1 N1 2.276(6) . ?
Ti1 Cl2 2.294(2) . ?
Ti1 Cl1 2.296(2) . ?
Cl3 C16 1.75(2) . ?
Cl3A C16 1.56(3) . ?
O1 C2 1.272(7) . ?
O2 C2 1.200(8) . ?
O3 C13 1.403(11) . ?
N1 C3 1.337(8) . ?
N1 N2 1.382(7) . ?
N2 C5 1.362(8) . ?
N2 C1 1.453(8) . ?
N3 C8 1.335(8) . ?
N3 N4 1.382(7) . ?
N4 C10 1.356(8) . ?
N4 C1 1.444(8) . ?
C1 C2 1.544(9) . ?
C3 C4 1.385(10) . ?
C3 C6 1.508(10) . ?
C4 C5 1.358(10) . ?
C5 C7 1.479(10) . ?
C8 C9 1.372(10) . ?
C8 C11 1.511(10) . ?
C9 C10 1.373(10) . ?
C10 C12 1.518(10) . ?
C13 C14 1.434(16) . ?
C14 C15 1.252(18) . ?
C15 C16 1.351(17) . ?
